data_7245893
loop_
_publ_author_name
'Ding, Lujia'
'Ge, Ruirong'
'Wang, Pengcheng'
'Li, Dongxue'
'Lin, Qiuhan'
'Lu, Ming'
'Xu, Yuangang'

_publ_section_title
;
 A series of N-trinitromethyl-substituted polynitro-pyrazoles:
 high-energy-density materials with positive oxygen balances
;
_journal_issue 51
_journal_name_full 'RSC Advances'
_journal_page_first 33304
_journal_page_last 33312
_journal_paper_doi 10.1039/D2RA06149J
_journal_volume 12
_journal_year 2022
_chemical_formula_moiety 'C4 H2 N8 O10'
_chemical_formula_sum 'C4 H2 N8 O10'
_chemical_formula_weight 322.14
_space_group_crystal_system monoclinic
_space_group_IT_number 14
_space_group_name_Hall '-P 2yn'
_space_group_name_H-M_alt 'P 1 21/n 1'
_atom_sites_solution_hydrogens geom
_atom_sites_solution_primary dual
_audit_creation_date 2022-05-04
_audit_creation_method
;
Olex2 1.5
(compiled 2022.04.07 svn.rca3783a0 for OlexSys, GUI svn.r6498)
;
_audit_update_record
;
2022-09-03 deposited with the CCDC.	2022-11-15 downloaded from the CCDC.
;
_cell_angle_alpha 90
_cell_angle_beta 98.696(3)
_cell_angle_gamma 90
_cell_formula_units_Z 8
_cell_length_a 15.6313(15)
_cell_length_b 9.2702(8)
_cell_length_c 15.7637(14)
_cell_measurement_reflns_used 4207
_cell_measurement_temperature 193.00
_cell_measurement_theta_max 23.66
_cell_measurement_theta_min 2.64
_cell_volume 2258.0(4)
_computing_cell_refinement 'SAINT V8.40B (Bruker, 2019)'
_computing_data_collection 'APEX3 V2019.11-0 (Bruker, 2019)'
_computing_data_reduction 'SAINT V8.40B (Bruker, 2019)'
_computing_molecular_graphics 'Olex2 1.5 (Dolomanov et al., 2009)'
_computing_publication_material 'Olex2 1.5 (Dolomanov et al., 2009)'
_computing_structure_refinement 'SHELXL 2019/2 (Sheldrick, 2015)'
_computing_structure_solution 'SHELXT 2018/2 (Sheldrick, 2018)'
_diffrn_ambient_temperature 193.00
_diffrn_detector CPAD
_diffrn_detector_area_resol_mean 7.41
_diffrn_detector_type 'Bruker PHOTON III'
_diffrn_measured_fraction_theta_full 0.984
_diffrn_measured_fraction_theta_max 0.986
_diffrn_measurement_device 'four-circle diffractometer'
_diffrn_measurement_device_type 'Bruker D8 VENTURE dual wavelength Mo/Cu'
_diffrn_measurement_method '\w and \f scans'
_diffrn_measurement_specimen_support 'nylon loop'
_diffrn_radiation_monochromator 'Helios Multi-layer Optic'
_diffrn_radiation_probe x-ray
_diffrn_radiation_type MoK\a
_diffrn_radiation_wavelength 0.71073
_diffrn_reflns_av_R_equivalents 0.1049
_diffrn_reflns_av_unetI/netI 0.0783
_diffrn_reflns_Laue_measured_fraction_full 0.984
_diffrn_reflns_Laue_measured_fraction_max 0.986
_diffrn_reflns_limit_h_max 20
_diffrn_reflns_limit_h_min -19
_diffrn_reflns_limit_k_max 10
_diffrn_reflns_limit_k_min -12
_diffrn_reflns_limit_l_max 20
_diffrn_reflns_limit_l_min -20
_diffrn_reflns_number 25214
_diffrn_reflns_point_group_measured_fraction_full 0.984
_diffrn_reflns_point_group_measured_fraction_max 0.986
_diffrn_reflns_theta_full 25.242
_diffrn_reflns_theta_max 27.510
_diffrn_reflns_theta_min 1.991
_diffrn_source 'microfocus sealed X-ray tube'
_diffrn_source_current 1.4
_diffrn_source_power 0.07
_diffrn_source_type 'Incoatec I\ms DIAMOND'
_diffrn_source_voltage 50.0
_diffrn_standards_number 0
_exptl_absorpt_coefficient_mu 0.187
_exptl_absorpt_correction_T_max 0.7456
_exptl_absorpt_correction_T_min 0.6599
_exptl_absorpt_correction_type multi-scan
_exptl_absorpt_process_details
;
SADABS-2016/2 (Bruker,2016/2) was used for absorption correction.
wR2(int) was 0.1199 before and 0.0845 after correction.
The Ratio of minimum to maximum transmission is 0.8851.
The \l/2 correction factor is Not present.
;
_exptl_crystal_density_diffrn 1.895
_exptl_crystal_description block
_exptl_crystal_F_000 1296
_exptl_crystal_size_max 0.12
_exptl_crystal_size_mid 0.11
_exptl_crystal_size_min 0.1
_refine_diff_density_max 0.498
_refine_diff_density_min -0.293
_refine_diff_density_rms 0.070
_refine_ls_extinction_method none
_refine_ls_goodness_of_fit_ref 1.032
_refine_ls_hydrogen_treatment constr
_refine_ls_matrix_type full
_refine_ls_number_parameters 398
_refine_ls_number_reflns 5126
_refine_ls_number_restraints 0
_refine_ls_restrained_S_all 1.032
_refine_ls_R_factor_all 0.1056
_refine_ls_R_factor_gt 0.0660
_refine_ls_shift/su_max 0.000
_refine_ls_shift/su_mean 0.000
_refine_ls_structure_factor_coef Fsqd
_refine_ls_weighting_details 'w=1/[\s^2^(Fo^2^)+(0.0825P)^2^+3.0392P] where P=(Fo^2^+2Fc^2^)/3'
_refine_ls_weighting_scheme calc
_refine_ls_wR_factor_gt 0.1605
_refine_ls_wR_factor_ref 0.1947
_reflns_Friedel_coverage 0.000
_reflns_number_gt 3391
_reflns_number_total 5126
_reflns_threshold_expression 'I > 2\s(I)'
_cod_data_source_file d2ra06149j2.cif
_cod_data_source_block a
_cod_depositor_comments
;
The following automatic conversions were performed:

data item '_diffrn_radiation_probe' value 'X-ray' was changed to
'x-ray' in accordance with the
/home/data/users/saulius/crontab/automatic-downloads/rss-feeds/RSC/lib/dictionaries/cif_core.dic
dictionary named 'cif_core.dic' version 2.4.2 last updated on
2011-04-26.

Automatic conversion script
Id: cif_fix_values 7556 2019-12-06 15:28:31Z antanas 
;
_cod_database_code 7245893
_shelx_shelxl_version_number 2019/2
_shelx_space_group_comment
;
The symmetry employed for this shelxl refinement is uniquely defined
by the following loop, which should always be used as a source of
symmetry information in preference to the above space-group names.
They are only intended as comments.
;
_shelx_estimated_absorpt_t_max 0.981
_shelx_estimated_absorpt_t_min 0.978
_olex2_refinement_description
;
1. Twinned data refinement
 Scales: 0.9115(15)
 0.0885(15)
2. Fixed Uiso
 At 1.2 times of:
  All N(H,H) groups
3.a X=CH2 refined with riding coordinates:
 N9(H9A,H9B), N8(H8A,H8B)
;
_olex2_submission_special_instructions 'No special instructions were received'

loop_
_space_group_symop_operation_xyz
'x, y, z'
'-x+1/2, y+1/2, -z+1/2'
'-x, -y, -z'
'x-1/2, -y-1/2, z-1/2'

loop_
_atom_site_label
_atom_site_type_symbol
_atom_site_fract_x
_atom_site_fract_y
_atom_site_fract_z
_atom_site_U_iso_or_equiv
_atom_site_adp_type
_atom_site_occupancy
_atom_site_site_symmetry_order
_atom_site_calc_flag
_atom_site_refinement_flags_posn
_atom_site_refinement_flags_adp
_atom_site_refinement_flags_occupancy
_atom_site_disorder_assembly
_atom_site_disorder_group
O20 O 0.73532(17) 0.1582(3) 0.24100(19) 0.0344(7) Uani 1 1 d . . . . .
O10 O 0.7421(2) 0.6145(3) 0.73330(18) 0.0384(7) Uani 1 1 d . . . . .
O9 O 0.7507(2) 0.3906(3) 0.69231(19) 0.0397(7) Uani 1 1 d . . . . .
N7 N 0.7620(2) 0.5225(3) 0.6836(2) 0.0281(7) Uani 1 1 d . . . . .
O2 O 0.9017(2) 0.7579(4) 0.39036(19) 0.0463(8) Uani 1 1 d . . . . .
O1 O 0.8759(2) 0.9203(3) 0.4844(2) 0.0469(8) Uani 1 1 d . . . . .
N3 N 0.8257(2) 0.4757(3) 0.55333(19) 0.0265(7) Uani 1 1 d . . . . .
O18 O 0.6395(2) -0.3233(3) 0.3955(2) 0.0453(8) Uani 1 1 d . . . . .
N10 N 0.6867(2) 0.0674(3) 0.2641(2) 0.0280(7) Uani 1 1 d . . . . .
O6 O 0.67627(19) 0.3490(4) 0.5106(2) 0.0437(8) Uani 1 1 d . . . . .
O12 O 0.39446(19) 0.3053(4) 0.4085(2) 0.0449(8) Uani 1 1 d . . . . .
N15 N 0.49449(19) 0.0961(4) 0.3622(2) 0.0268(7) Uani 1 1 d . . . . .
N11 N 0.6344(2) -0.1937(4) 0.3907(2) 0.0291(7) Uani 1 1 d . . . . .
O13 O 0.41067(19) -0.2022(4) 0.3230(2) 0.0488(8) Uani 1 1 d . . . . .
O19 O 0.6954(2) -0.0642(3) 0.2555(2) 0.0440(8) Uani 1 1 d . . . . .
O16 O 0.5145(2) -0.1128(4) 0.1844(2) 0.0504(9) Uani 1 1 d . . . . .
O14 O 0.4866(2) -0.1826(4) 0.4495(2) 0.0469(8) Uani 1 1 d . . . . .
N14 N 0.55675(18) 0.0221(3) 0.33035(19) 0.0259(7) Uani 1 1 d . . . . .
O7 O 0.8876(2) 0.1292(4) 0.6336(2) 0.0512(9) Uani 1 1 d . . . . .
O8 O 0.9252(2) 0.3430(4) 0.6764(2) 0.0501(8) Uani 1 1 d . . . . .
O4 O 0.8147(2) 0.2453(4) 0.40867(19) 0.0489(9) Uani 1 1 d . . . . .
N2 N 0.8564(2) 0.5500(4) 0.4906(2) 0.0283(7) Uani 1 1 d . . . . .
N6 N 0.8847(2) 0.2574(4) 0.6292(2) 0.0316(7) Uani 1 1 d . . . . .
N13 N 0.4754(2) -0.1780(4) 0.3725(2) 0.0315(7) Uani 1 1 d . . . . .
O15 O 0.5546(2) -0.3231(3) 0.2345(2) 0.0466(8) Uani 1 1 d . . . . .
N9 N 0.6301(2) 0.3790(3) 0.3015(2) 0.0308(7) Uani 1 1 d . . . . .
H9A H 0.677746 0.378384 0.278075 0.037 Uiso 1 1 calc R U . . .
H9B H 0.607318 0.461483 0.314371 0.037 Uiso 1 1 calc R U . . .
O3 O 0.94303(19) 0.2656(4) 0.4821(2) 0.0477(8) Uani 1 1 d . . . . .
O11 O 0.4829(2) 0.4670(4) 0.3723(3) 0.0577(10) Uani 1 1 d . . . . .
O5 O 0.7236(2) 0.1361(4) 0.5527(2) 0.0512(9) Uani 1 1 d . . . . .
O17 O 0.6826(2) -0.1086(4) 0.4304(2) 0.0552(9) Uani 1 1 d . . . . .
N16 N 0.4598(2) 0.3419(4) 0.3812(2) 0.0338(8) Uani 1 1 d . . . . .
N5 N 0.7324(2) 0.2622(4) 0.5386(2) 0.0325(7) Uani 1 1 d . . . . .
N8 N 0.8022(2) 0.8329(4) 0.6291(2) 0.0369(8) Uani 1 1 d . . . . .
H8A H 0.780179 0.831589 0.677318 0.044 Uiso 1 1 calc R U . . .
H8B H 0.815343 0.915631 0.606970 0.044 Uiso 1 1 calc R U . . .
N4 N 0.8652(2) 0.2729(4) 0.4715(2) 0.0320(8) Uani 1 1 d . . . . .
N12 N 0.5416(2) -0.1959(4) 0.2409(2) 0.0317(7) Uani 1 1 d . . . . .
N1 N 0.8783(2) 0.7961(4) 0.4576(2) 0.0368(8) Uani 1 1 d . . . . .
C6 C 0.5928(2) 0.2562(4) 0.3174(2) 0.0233(7) Uani 1 1 d . . . . .
C3 C 0.7993(2) 0.5697(4) 0.6139(2) 0.0276(8) Uani 1 1 d . . . . .
C5 C 0.6171(2) 0.1161(4) 0.3027(2) 0.0246(7) Uani 1 1 d . . . . .
C1 C 0.8501(2) 0.6860(4) 0.5121(2) 0.0286(8) Uani 1 1 d . . . . .
C4 C 0.8256(2) 0.3246(4) 0.5507(2) 0.0277(8) Uani 1 1 d . . . . .
C2 C 0.8154(2) 0.7104(4) 0.5900(2) 0.0273(8) Uani 1 1 d . . . . .
C7 C 0.5154(2) 0.2322(4) 0.3550(2) 0.0260(8) Uani 1 1 d . . . . .
C8 C 0.5547(2) -0.1294(4) 0.3322(2) 0.0262(8) Uani 1 1 d . . . . .

loop_
_atom_site_aniso_label
_atom_site_aniso_U_11
_atom_site_aniso_U_22
_atom_site_aniso_U_33
_atom_site_aniso_U_23
_atom_site_aniso_U_13
_atom_site_aniso_U_12
O20 0.0347(15) 0.0281(16) 0.0443(16) -0.0031(12) 0.0183(12) -0.0045(11)
O10 0.0589(18) 0.0274(16) 0.0339(15) -0.0058(12) 0.0229(13) -0.0009(13)
O9 0.0638(19) 0.0227(15) 0.0379(16) 0.0004(12) 0.0248(14) -0.0097(13)
N7 0.0389(17) 0.0202(17) 0.0276(16) -0.0008(13) 0.0130(13) -0.0030(13)
O2 0.0572(19) 0.057(2) 0.0286(15) 0.0074(15) 0.0179(13) -0.0101(16)
O1 0.061(2) 0.0255(17) 0.058(2) 0.0063(15) 0.0224(16) -0.0062(14)
N3 0.0363(16) 0.0194(16) 0.0262(16) 0.0021(12) 0.0129(12) -0.0027(12)
O18 0.059(2) 0.0246(17) 0.0510(19) 0.0031(14) 0.0037(15) 0.0078(14)
N10 0.0287(15) 0.0236(17) 0.0346(17) -0.0022(13) 0.0143(13) 0.0001(12)
O6 0.0375(16) 0.0428(19) 0.0507(19) 0.0025(15) 0.0060(13) 0.0013(13)
O12 0.0386(16) 0.047(2) 0.055(2) 0.0064(16) 0.0259(14) 0.0141(14)
N15 0.0283(15) 0.0274(17) 0.0266(16) 0.0004(13) 0.0107(12) 0.0034(12)
N11 0.0283(16) 0.0290(19) 0.0301(17) 0.0006(14) 0.0045(12) -0.0013(13)
O13 0.0345(16) 0.063(2) 0.0496(19) -0.0106(17) 0.0087(14) -0.0142(15)
O19 0.0479(17) 0.0236(16) 0.069(2) -0.0065(14) 0.0345(16) 0.0025(13)
O16 0.079(2) 0.038(2) 0.0320(17) 0.0002(14) 0.0024(15) 0.0165(17)
O14 0.0485(18) 0.061(2) 0.0352(17) 0.0123(15) 0.0187(14) 0.0036(15)
N14 0.0274(15) 0.0216(16) 0.0314(17) 0.0009(13) 0.0134(12) 0.0017(12)
O7 0.067(2) 0.0233(17) 0.061(2) 0.0105(15) 0.0031(17) 0.0034(14)
O8 0.059(2) 0.039(2) 0.0456(19) -0.0079(15) -0.0120(15) 0.0008(15)
O4 0.0514(18) 0.068(2) 0.0259(15) -0.0127(15) 0.0030(13) 0.0060(16)
N2 0.0331(16) 0.0284(18) 0.0247(15) 0.0038(14) 0.0091(12) -0.0002(13)
N6 0.0373(18) 0.032(2) 0.0256(16) 0.0006(14) 0.0068(13) -0.0017(14)
N13 0.0333(17) 0.0296(19) 0.0337(18) -0.0002(14) 0.0123(14) -0.0033(14)
O15 0.078(2) 0.0216(16) 0.0410(18) -0.0045(13) 0.0128(15) 0.0007(14)
N9 0.0373(17) 0.0176(16) 0.0405(19) 0.0002(14) 0.0157(14) 0.0000(13)
O3 0.0348(16) 0.070(2) 0.0419(18) -0.0002(16) 0.0172(13) 0.0066(15)
O11 0.067(2) 0.0241(17) 0.092(3) -0.0009(17) 0.044(2) 0.0081(15)
O5 0.0498(19) 0.0271(18) 0.079(3) -0.0045(16) 0.0174(17) -0.0060(14)
O17 0.054(2) 0.039(2) 0.064(2) -0.0011(17) -0.0170(17) -0.0074(15)
N16 0.0382(18) 0.0296(19) 0.0369(18) 0.0004(15) 0.0166(14) 0.0074(14)
N5 0.0334(17) 0.033(2) 0.0330(17) -0.0033(15) 0.0125(13) -0.0020(15)
N8 0.054(2) 0.0205(18) 0.041(2) 0.0018(15) 0.0206(16) -0.0027(15)
N4 0.0385(19) 0.033(2) 0.0266(17) -0.0015(14) 0.0128(14) 0.0017(14)
N12 0.0359(17) 0.034(2) 0.0263(17) -0.0006(14) 0.0082(13) 0.0016(14)
N1 0.0344(17) 0.043(2) 0.0344(19) 0.0105(16) 0.0085(14) -0.0049(15)
C6 0.0259(17) 0.0248(19) 0.0199(16) -0.0013(14) 0.0057(13) 0.0002(13)
C3 0.0320(19) 0.027(2) 0.0252(18) 0.0021(15) 0.0104(15) 0.0011(15)
C5 0.0294(17) 0.0229(19) 0.0239(17) -0.0018(14) 0.0114(14) -0.0004(14)
C1 0.0283(18) 0.029(2) 0.0299(19) 0.0069(16) 0.0086(15) -0.0037(15)
C4 0.0345(19) 0.025(2) 0.0253(18) -0.0028(15) 0.0096(14) -0.0006(15)
C2 0.0298(18) 0.0233(19) 0.0297(19) 0.0026(15) 0.0080(14) 0.0007(14)
C7 0.0288(18) 0.027(2) 0.0241(17) -0.0007(15) 0.0088(14) 0.0051(14)
C8 0.0320(18) 0.0196(19) 0.0296(19) -0.0025(15) 0.0132(15) -0.0017(14)

loop_
_atom_type_symbol
_atom_type_description
_atom_type_scat_dispersion_real
_atom_type_scat_dispersion_imag
_atom_type_scat_source
C C 0.0033 0.0016 'International Tables Vol C Tables 4.2.6.8 and 6.1.1.4'
H H 0.0000 0.0000 'International Tables Vol C Tables 4.2.6.8 and 6.1.1.4'
N N 0.0061 0.0033 'International Tables Vol C Tables 4.2.6.8 and 6.1.1.4'
O O 0.0106 0.0060 'International Tables Vol C Tables 4.2.6.8 and 6.1.1.4'

loop_
_geom_angle_atom_site_label_1
_geom_angle_atom_site_label_2
_geom_angle_atom_site_label_3
_geom_angle
_geom_angle_site_symmetry_1
_geom_angle_site_symmetry_3
_geom_angle_publ_flag
O10 N7 O9 123.8(3) . . ?
O10 N7 C3 117.5(3) . . ?
O9 N7 C3 118.7(3) . . ?
N2 N3 C3 110.8(3) . . ?
N2 N3 C4 119.1(3) . . ?
C3 N3 C4 130.1(3) . . ?
O20 N10 O19 124.1(3) . . ?
O20 N10 C5 117.7(3) . . ?
O19 N10 C5 118.1(3) . . ?
C7 N15 N14 104.7(3) . . ?
O18 N11 C8 117.3(3) . . ?
O17 N11 O18 126.3(4) . . ?
O17 N11 C8 116.2(3) . . ?
N15 N14 C5 111.0(3) . . ?
N15 N14 C8 118.7(3) . . ?
C5 N14 C8 130.2(3) . . ?
C1 N2 N3 104.6(3) . . ?
O7 N6 O8 127.7(4) . . ?
O7 N6 C4 117.3(3) . . ?
O8 N6 C4 115.0(3) . . ?
O13 N13 C8 115.8(3) . . ?
O14 N13 O13 129.1(3) . . ?
O14 N13 C8 115.0(3) . . ?
H9A N9 H9B 120.0 . . ?
C6 N9 H9A 120.0 . . ?
C6 N9 H9B 120.0 . . ?
O12 N16 O11 125.6(3) . . ?
O12 N16 C7 118.7(3) . . ?
O11 N16 C7 115.7(3) . . ?
O6 N5 C4 114.1(3) . . ?
O5 N5 O6 127.6(4) . . ?
O5 N5 C4 118.2(3) . . ?
H8A N8 H8B 120.0 . . ?
C2 N8 H8A 120.0 . . ?
C2 N8 H8B 120.0 . . ?
O4 N4 O3 129.0(3) . . ?
O4 N4 C4 116.0(3) . . ?
O3 N4 C4 115.1(3) . . ?
O16 N12 C8 114.4(3) . . ?
O15 N12 O16 127.6(4) . . ?
O15 N12 C8 117.8(3) . . ?
O2 N1 O1 126.7(4) . . ?
O2 N1 C1 117.9(4) . . ?
O1 N1 C1 115.4(3) . . ?
N9 C6 C5 129.6(3) . . ?
N9 C6 C7 129.2(3) . . ?
C5 C6 C7 101.1(3) . . ?
N7 C3 N3 123.0(3) . . ?
N7 C3 C2 128.7(3) . . ?
C2 C3 N3 108.3(3) . . ?
N10 C5 N14 122.7(3) . . ?
C6 C5 N10 128.9(3) . . ?
C6 C5 N14 108.4(3) . . ?
N2 C1 N1 118.9(3) . . ?
N2 C1 C2 115.1(3) . . ?
C2 C1 N1 125.9(4) . . ?
N3 C4 N6 112.2(3) . . ?
N3 C4 N5 111.9(3) . . ?
N3 C4 N4 109.5(3) . . ?
N5 C4 N6 112.4(3) . . ?
N4 C4 N6 104.8(3) . . ?
N4 C4 N5 105.5(3) . . ?
N8 C2 C3 129.0(3) . . ?
N8 C2 C1 129.9(4) . . ?
C3 C2 C1 101.1(3) . . ?
N15 C7 N16 119.0(3) . . ?
N15 C7 C6 114.8(3) . . ?
N16 C7 C6 126.1(3) . . ?
N14 C8 N11 112.1(3) . . ?
N14 C8 N13 108.8(3) . . ?
N14 C8 N12 112.3(3) . . ?
N13 C8 N11 105.4(3) . . ?
N13 C8 N12 105.4(3) . . ?
N12 C8 N11 112.3(3) . . ?

loop_
_geom_bond_atom_site_label_1
_geom_bond_atom_site_label_2
_geom_bond_distance
_geom_bond_site_symmetry_2
_geom_bond_publ_flag
O20 N10 1.225(4) . ?
O10 N7 1.230(4) . ?
O9 N7 1.246(4) . ?
N7 C3 1.390(5) . ?
O2 N1 1.224(5) . ?
O1 N1 1.229(5) . ?
N3 N2 1.351(4) . ?
N3 C3 1.400(5) . ?
N3 C4 1.401(5) . ?
O18 N11 1.205(4) . ?
N10 O19 1.238(4) . ?
N10 C5 1.398(4) . ?
O6 N5 1.223(5) . ?
O12 N16 1.214(4) . ?
N15 N14 1.349(4) . ?
N15 C7 1.312(5) . ?
N11 O17 1.200(4) . ?
N11 C8 1.553(5) . ?
O13 N13 1.202(4) . ?
O16 N12 1.204(5) . ?
O14 N13 1.200(4) . ?
N14 C5 1.402(5) . ?
N14 C8 1.405(5) . ?
O7 N6 1.191(5) . ?
O8 N6 1.202(5) . ?
O4 N4 1.198(4) . ?
N2 C1 1.313(5) . ?
N6 C4 1.557(5) . ?
N13 C8 1.544(5) . ?
O15 N12 1.203(5) . ?
N9 H9A 0.8800 . ?
N9 H9B 0.8800 . ?
N9 C6 1.320(5) . ?
O3 N4 1.204(4) . ?
O11 N16 1.229(5) . ?
O5 N5 1.202(5) . ?
N16 C7 1.439(5) . ?
N5 C4 1.552(5) . ?
N8 H8A 0.8800 . ?
N8 H8B 0.8800 . ?
N8 C2 1.324(5) . ?
N4 C4 1.550(5) . ?
N12 C8 1.551(5) . ?
N1 C1 1.445(5) . ?
C6 C5 1.383(5) . ?
C6 C7 1.443(5) . ?
C3 C2 1.391(5) . ?
C1 C2 1.433(5) . ?

loop_
_geom_torsion_atom_site_label_1
_geom_torsion_atom_site_label_2
_geom_torsion_atom_site_label_3
_geom_torsion_atom_site_label_4
_geom_torsion
_geom_torsion_site_symmetry_1
_geom_torsion_site_symmetry_2
_geom_torsion_site_symmetry_3
_geom_torsion_site_symmetry_4
_geom_torsion_publ_flag
O20 N10 C5 N14 179.0(3) . . . . ?
O20 N10 C5 C6 1.7(6) . . . . ?
O10 N7 C3 N3 179.2(3) . . . . ?
O10 N7 C3 C2 -2.2(6) . . . . ?
O9 N7 C3 N3 -0.8(6) . . . . ?
O9 N7 C3 C2 177.8(4) . . . . ?
N7 C3 C2 N8 2.7(7) . . . . ?
N7 C3 C2 C1 -177.4(4) . . . . ?
O2 N1 C1 N2 4.8(5) . . . . ?
O2 N1 C1 C2 -175.8(4) . . . . ?
O1 N1 C1 N2 -175.4(4) . . . . ?
O1 N1 C1 C2 4.0(6) . . . . ?
N3 N2 C1 N1 179.8(3) . . . . ?
N3 N2 C1 C2 0.3(4) . . . . ?
N3 C3 C2 N8 -178.7(4) . . . . ?
N3 C3 C2 C1 1.3(4) . . . . ?
O18 N11 C8 N14 -178.8(3) . . . . ?
O18 N11 C8 N13 62.9(4) . . . . ?
O18 N11 C8 N12 -51.3(4) . . . . ?
O6 N5 C4 N3 18.9(4) . . . . ?
O6 N5 C4 N6 146.2(3) . . . . ?
O6 N5 C4 N4 -100.2(4) . . . . ?
O12 N16 C7 N15 -0.7(5) . . . . ?
O12 N16 C7 C6 176.7(4) . . . . ?
N15 N14 C5 N10 -177.7(3) . . . . ?
N15 N14 C5 C6 0.1(4) . . . . ?
N15 N14 C8 N11 -115.7(3) . . . . ?
N15 N14 C8 N13 0.5(5) . . . . ?
N15 N14 C8 N12 116.7(3) . . . . ?
O13 N13 C8 N11 -146.0(3) . . . . ?
O13 N13 C8 N14 93.6(4) . . . . ?
O13 N13 C8 N12 -27.0(4) . . . . ?
O19 N10 C5 N14 -1.0(6) . . . . ?
O19 N10 C5 C6 -178.3(4) . . . . ?
O16 N12 C8 N11 -144.8(3) . . . . ?
O16 N12 C8 N14 -17.3(4) . . . . ?
O16 N12 C8 N13 100.9(4) . . . . ?
O14 N13 C8 N11 35.8(4) . . . . ?
O14 N13 C8 N14 -84.6(4) . . . . ?
O14 N13 C8 N12 154.8(3) . . . . ?
N14 N15 C7 N16 178.0(3) . . . . ?
N14 N15 C7 C6 0.3(4) . . . . ?
O7 N6 C4 N3 178.6(3) . . . . ?
O7 N6 C4 N5 51.5(4) . . . . ?
O7 N6 C4 N4 -62.6(4) . . . . ?
O8 N6 C4 N3 -4.7(5) . . . . ?
O8 N6 C4 N5 -131.8(4) . . . . ?
O8 N6 C4 N4 114.1(4) . . . . ?
O4 N4 C4 N3 -96.0(4) . . . . ?
O4 N4 C4 N6 143.4(4) . . . . ?
O4 N4 C4 N5 24.5(5) . . . . ?
N2 N3 C3 N7 177.5(3) . . . . ?
N2 N3 C3 C2 -1.3(4) . . . . ?
N2 N3 C4 N6 117.1(3) . . . . ?
N2 N3 C4 N5 -115.5(3) . . . . ?
N2 N3 C4 N4 1.1(5) . . . . ?
N2 C1 C2 N8 178.9(4) . . . . ?
N2 C1 C2 C3 -1.0(4) . . . . ?
O15 N12 C8 N11 39.2(4) . . . . ?
O15 N12 C8 N14 166.6(3) . . . . ?
O15 N12 C8 N13 -75.1(4) . . . . ?
N9 C6 C5 N10 -2.3(7) . . . . ?
N9 C6 C5 N14 -179.9(4) . . . . ?
N9 C6 C7 N15 179.8(4) . . . . ?
N9 C6 C7 N16 2.2(6) . . . . ?
O3 N4 C4 N3 84.3(4) . . . . ?
O3 N4 C4 N6 -36.3(4) . . . . ?
O3 N4 C4 N5 -155.2(3) . . . . ?
O11 N16 C7 N15 -179.6(4) . . . . ?
O11 N16 C7 C6 -2.2(6) . . . . ?
O5 N5 C4 N3 -165.1(4) . . . . ?
O5 N5 C4 N6 -37.8(5) . . . . ?
O5 N5 C4 N4 75.9(4) . . . . ?
O17 N11 C8 N14 5.1(5) . . . . ?
O17 N11 C8 N13 -113.1(4) . . . . ?
O17 N11 C8 N12 132.7(4) . . . . ?
N1 C1 C2 N8 -0.5(7) . . . . ?
N1 C1 C2 C3 179.6(4) . . . . ?
C3 N3 N2 C1 0.6(4) . . . . ?
C3 N3 C4 N6 -61.7(5) . . . . ?
C3 N3 C4 N5 65.7(5) . . . . ?
C3 N3 C4 N4 -177.6(4) . . . . ?
C5 N14 C8 N11 61.5(5) . . . . ?
C5 N14 C8 N13 177.7(3) . . . . ?
C5 N14 C8 N12 -66.1(5) . . . . ?
C5 C6 C7 N15 -0.3(4) . . . . ?
C5 C6 C7 N16 -177.8(4) . . . . ?
C4 N3 N2 C1 -178.4(3) . . . . ?
C4 N3 C3 N7 -3.7(6) . . . . ?
C4 N3 C3 C2 177.5(4) . . . . ?
C7 N15 N14 C5 -0.2(4) . . . . ?
C7 N15 N14 C8 177.5(3) . . . . ?
C7 C6 C5 N10 177.7(4) . . . . ?
C7 C6 C5 N14 0.1(4) . . . . ?
C8 N14 C5 N10 5.0(6) . . . . ?
C8 N14 C5 C6 -177.3(4) . . . . ?

loop_
_twin_individual_id
_twin_individual_mass_fraction_refined
1 0.9115(15)
2 0.0885(15)
